data_4318951
loop_
_publ_author_name
'Christian Tessier'
'Fernande D. Rochon'
'Andr\'e L. Beauchamp'

_publ_contact_author
;
    Dr. Andr\'e L. Beauchamp
    D\'epartement de Chimie
    Universit\'e de Montr\'eal
    C.P. 6128, Succ. Centre-ville
    Montr\'eal, Qu\'ebec
    Canada H3C 3J7
;
_publ_contact_author_email beauchmp@chimie.umontreal.ca
_publ_contact_author_fax '514 343 7586'
_publ_contact_author_phone '514 343 6446'
_publ_section_title
;
 Oxorhenium(V) Complexes with the Non-Sulfur-Containing Amino Acid
 Histidine
;
_journal_name_full 'Inorganic Chemistry'
_journal_page_first 6527
_journal_page_last 6536
_journal_paper_doi 10.1021/ic025809m
_journal_volume 41
_journal_year 2002
_chemical_formula_sum 'C6 H9 Cl2 N3 O3.5 Re'
_chemical_formula_weight 436.26
_chemical_name_systematic
; 
 ? 
;
_space_group_IT_number 92
_symmetry_cell_setting tetragonal
_symmetry_space_group_name_Hall 'P 4abw 2nw'
_symmetry_space_group_name_H-M 'P 41 21 2'
_atom_sites_solution_hydrogens geom
_atom_sites_solution_primary direct
_atom_sites_solution_secondary difmap
_audit_creation_method SHELXL-97
_cell_angle_alpha 90.00
_cell_angle_beta 90.00
_cell_angle_gamma 90.00
_cell_formula_units_Z 8
_cell_length_a 12.097(9)
_cell_length_b 12.097
_cell_length_c 15.843(11)
_cell_measurement_reflns_used 25
_cell_measurement_temperature 293(2)
_cell_measurement_theta_max 18.00
_cell_measurement_theta_min 11.00
_cell_volume 2318(2)
_computing_cell_refinement 'CAD-4 software (Enraf-Nonius, 1989)'
_computing_data_collection 'CAD-4 software (Enraf-Nonius, 1989)'
_computing_data_reduction 'Bruker SHELXTL'
_computing_molecular_graphics 'Bruker SHELXTL'
_computing_publication_material 'Bruker SHELXTL'
_computing_structure_refinement 'SHELXL-97 (Sheldrick, 1997)'
_computing_structure_solution 'SHELXS-97 (Sheldrick, 1990)'
_diffrn_ambient_temperature 293(2)
_diffrn_measured_fraction_theta_full 1.000
_diffrn_measured_fraction_theta_max 1.000
_diffrn_measurement_device_type 'Nonius CAD-4'
_diffrn_measurement_method '\w/2\q scan'
_diffrn_radiation_monochromator graphite
_diffrn_radiation_source 'normal-focus sealed tube'
_diffrn_radiation_type CuK\a
_diffrn_radiation_wavelength 1.54178
_diffrn_reflns_av_R_equivalents 0.1876
_diffrn_reflns_av_sigmaI/netI 0.0745
_diffrn_reflns_limit_h_max 14
_diffrn_reflns_limit_h_min -14
_diffrn_reflns_limit_k_max 14
_diffrn_reflns_limit_k_min -14
_diffrn_reflns_limit_l_max 19
_diffrn_reflns_limit_l_min -19
_diffrn_reflns_number 21779
_diffrn_reflns_theta_full 69.84
_diffrn_reflns_theta_max 69.84
_diffrn_reflns_theta_min 4.60
_diffrn_standards_decay_% 3.0
_diffrn_standards_interval_time 60
_diffrn_standards_number 5
_exptl_absorpt_coefficient_mu 24.778
_exptl_absorpt_correction_T_max 0.1028
_exptl_absorpt_correction_T_min 0.0106
_exptl_absorpt_correction_type integration
_exptl_absorpt_process_details 'Bruker XPREP'
_exptl_crystal_colour 'clear light blue'
_exptl_crystal_density_diffrn 2.500
_exptl_crystal_density_method 'not measured'
_exptl_crystal_description block
_exptl_crystal_F_000 1624
_exptl_crystal_size_max 0.54
_exptl_crystal_size_mid 0.47
_exptl_crystal_size_min 0.21
_refine_diff_density_max 1.243
_refine_diff_density_min -1.349
_refine_diff_density_rms 0.162
_refine_ls_abs_structure_details 'Flack H D (1983), Acta Cryst. A39, 876-881'
_refine_ls_abs_structure_Flack -0.04(3)
_refine_ls_extinction_coef 0.00156(8)
_refine_ls_extinction_expression Fc^*^=kFc[1+0.001xFc^2^\l^3^/sin(2\q)]^-1/4^
_refine_ls_extinction_method SHELXL
_refine_ls_goodness_of_fit_ref 1.087
_refine_ls_hydrogen_treatment mixed
_refine_ls_matrix_type full
_refine_ls_number_parameters 146
_refine_ls_number_reflns 2208
_refine_ls_number_restraints 5
_refine_ls_restrained_S_all 1.086
_refine_ls_R_factor_all 0.0333
_refine_ls_R_factor_gt 0.0332
_refine_ls_shift/su_max 0.001
_refine_ls_shift/su_mean 0.000
_refine_ls_structure_factor_coef Fsqd
_refine_ls_weighting_details 'calc w=1/[\s^2^(Fo^2^)+(0.0000P)^2^+4.3299P] where P=(Fo^2^+2Fc^2^)/3'
_refine_ls_weighting_scheme calc
_refine_ls_wR_factor_gt 0.0891
_refine_ls_wR_factor_ref 0.0893
_reflns_number_gt 2199
_reflns_number_total 2208
_reflns_threshold_expression >2sigma(I)
_cod_data_source_file ic025809m-3_s2_2.cif
_cod_data_source_block chris5(CrystalI)
_cod_depositor_comments
;
The following automatic conversions were performed:

'_symmetry_cell_setting' value 'Tetragonal' changed to 'tetragonal'
according to the built-in table from CIF Core dictionary named
'cif_core.dic' version 2.4.1 from
2010-06-29.

'_geom_hbond_publ_flag' value 'Y' changed to 'y'
according to the built-in table from CIF Core dictionary named
'cif_core.dic' version 2.4.1 from 2010-06-29 (4 times).

Automatic conversion script
Id: cif_fix_values 1646 2011-03-28 12:23:43Z adriana 
;
_cod_original_formula_sum 'C6 H9 Cl2 N3 O3.50 Re'
_cod_database_code 4318951

loop_
_symmetry_equiv_pos_as_xyz
'x, y, z'
'-y+1/2, x+1/2, z+1/4'
'-x, -y, z+1/2'
'y+1/2, -x+1/2, z+3/4'
'-x+1/2, y+1/2, -z+1/4'
'y, x, -z'
'x+1/2, -y+1/2, -z+3/4'
'-y, -x, -z+1/2'

loop_
_atom_site_label
_atom_site_type_symbol
_atom_site_fract_x
_atom_site_fract_y
_atom_site_fract_z
_atom_site_U_iso_or_equiv
_atom_site_adp_type
_atom_site_occupancy
_atom_site_symmetry_multiplicity
_atom_site_calc_flag
_atom_site_refinement_flags
_atom_site_disorder_assembly
_atom_site_disorder_group
Re Re 0.29440(3) 0.59181(3) -0.011241(19) 0.04470(16) Uani 1 1 d . . .
Cl1 Cl 0.1179(3) 0.5122(3) -0.02431(17) 0.0757(7) Uani 1 1 d . . .
Cl2 Cl 0.3234(3) 0.5420(2) -0.15185(12) 0.0778(9) Uani 1 1 d . . .
O1 O 0.3535(6) 0.4979(6) 0.0504(4) 0.0594(17) Uani 1 1 d . . .
O2 O 0.2248(6) 0.7378(5) -0.0559(3) 0.0518(15) Uani 1 1 d . . .
O3 O 0.1910(7) 0.9164(5) -0.0339(5) 0.071(2) Uani 1 1 d . . .
N1 N 0.4354(7) 0.6929(7) -0.0142(4) 0.0576(19) Uani 1 1 d . . .
N2 N 0.2376(5) 0.6821(6) 0.0970(3) 0.0439(15) Uani 1 1 d . . .
H2A H 0.1655 0.6681 0.1058 0.053 Uiso 1 1 calc R . .
H2B H 0.2755 0.6607 0.1431 0.053 Uiso 1 1 calc R . .
N3 N 0.5904(9) 0.7598(10) -0.0541(7) 0.087(3) Uani 1 1 d . . .
H3 H 0.6519 0.7666 -0.0809 0.104 Uiso 1 1 calc R . .
C2 C 0.5221(10) 0.6803(11) -0.0650(7) 0.072(3) Uani 1 1 d . . .
H2 H 0.5316 0.6223 -0.1028 0.087 Uiso 1 1 calc R . .
C4 C 0.5539(11) 0.8312(10) 0.0048(8) 0.079(3) Uani 1 1 d . . .
H4 H 0.5892 0.8946 0.0243 0.095 Uiso 1 1 calc R . .
C5 C 0.4526(9) 0.7902(8) 0.0301(5) 0.056(2) Uani 1 1 d . . .
C6 C 0.3739(10) 0.8358(9) 0.0947(6) 0.065(3) Uani 1 1 d . . .
H6A H 0.3781 0.9158 0.0934 0.078 Uiso 1 1 calc R . .
H6B H 0.3979 0.8119 0.1502 0.078 Uiso 1 1 calc R . .
C7 C 0.2540(8) 0.8017(7) 0.0827(5) 0.052(2) Uani 1 1 d . . .
H7 H 0.2071 0.8436 0.1217 0.062 Uiso 1 1 calc R . .
C8 C 0.2191(9) 0.8266(8) -0.0081(6) 0.058(2) Uani 1 1 d . . .
O4 O 0.1297(5) 0.1297(5) 0.0000 0.054(2) Uani 1 2 d SD . .
H4A H 0.1381(8) 0.0627(8) -0.004(7) 0.081 Uiso 1 1 d D . .

loop_
_atom_site_aniso_label
_atom_site_aniso_U_11
_atom_site_aniso_U_22
_atom_site_aniso_U_33
_atom_site_aniso_U_23
_atom_site_aniso_U_13
_atom_site_aniso_U_12
Re 0.0617(3) 0.0373(2) 0.03512(19) 0.00087(12) 0.00530(14) 0.00908(15)
Cl1 0.0800(18) 0.0692(15) 0.0781(14) -0.0033(13) -0.0156(14) -0.0163(14)
Cl2 0.130(3) 0.0644(14) 0.0387(8) -0.0090(9) 0.0116(11) 0.0222(17)
O1 0.075(4) 0.051(3) 0.052(3) 0.011(3) 0.012(3) 0.021(4)
O2 0.072(4) 0.037(3) 0.047(2) -0.005(2) -0.007(3) 0.013(3)
O3 0.088(5) 0.041(3) 0.086(4) 0.000(3) 0.008(4) 0.025(4)
N1 0.058(4) 0.071(5) 0.045(3) 0.003(4) 0.009(3) 0.012(4)
N2 0.039(3) 0.053(4) 0.040(3) -0.004(3) 0.009(3) 0.008(3)
N3 0.060(6) 0.094(8) 0.107(7) 0.046(7) 0.025(5) 0.011(6)
C2 0.069(7) 0.080(7) 0.068(5) 0.017(5) 0.032(5) 0.016(6)
C4 0.077(7) 0.056(6) 0.103(8) 0.028(6) 0.015(7) -0.008(6)
C5 0.061(5) 0.047(5) 0.061(4) 0.010(4) 0.006(4) -0.002(5)
C6 0.080(7) 0.054(5) 0.061(5) -0.012(4) 0.006(5) -0.007(5)
C7 0.061(5) 0.041(4) 0.053(4) -0.020(4) 0.013(4) 0.010(4)
C8 0.066(6) 0.048(5) 0.059(5) 0.001(4) 0.008(5) 0.011(4)
O4 0.053(3) 0.053(3) 0.056(4) -0.005(3) 0.005(3) 0.011(4)

loop_
_atom_type_symbol
_atom_type_description
_atom_type_scat_dispersion_real
_atom_type_scat_dispersion_imag
_atom_type_scat_source
C C 0.0181 0.0091 'International Tables Vol C Tables 4.2.6.8 and 6.1.1.4'
H H 0.0000 0.0000 'International Tables Vol C Tables 4.2.6.8 and 6.1.1.4'
N N 0.0311 0.0180 'International Tables Vol C Tables 4.2.6.8 and 6.1.1.4'
O O 0.0492 0.0322 'International Tables Vol C Tables 4.2.6.8 and 6.1.1.4'
Cl Cl 0.3639 0.7018 'International Tables Vol C Tables 4.2.6.8 and 6.1.1.4'
Re Re -5.2083 5.8923 'International Tables Vol C Tables 4.2.6.8 and 6.1.1.4'

loop_
_geom_angle_atom_site_label_1
_geom_angle_atom_site_label_2
_geom_angle_atom_site_label_3
_geom_angle
_geom_angle_site_symmetry_1
_geom_angle_site_symmetry_3
_geom_angle_publ_flag
O1 Re O2 162.8(3) . . y
O1 Re N1 93.6(3) . . y
O2 Re N1 80.0(3) . . y
O1 Re N2 90.9(3) . . y
O2 Re N2 73.2(2) . . y
N1 Re N2 88.9(3) . . y
O1 Re Cl2 108.7(2) . . y
O2 Re Cl2 87.43(16) . . y
N1 Re Cl2 90.4(2) . . y
N2 Re Cl2 160.39(19) . . y
O1 Re Cl1 99.4(3) . . y
O2 Re Cl1 87.2(2) . . y
N1 Re Cl1 167.0(2) . . y
N2 Re Cl1 89.3(2) . . y
Cl2 Re Cl1 86.93(11) . . y
C8 O2 Re 121.2(5) . . y
C2 N1 C5 106.6(10) . . y
C2 N1 Re 126.0(8) . . y
C5 N1 Re 127.2(6) . . y
C7 N2 Re 109.4(4) . . y
C7 N2 H2A 109.8 . . ?
Re N2 H2A 109.8 . . ?
C7 N2 H2B 109.8 . . ?
Re N2 H2B 109.8 . . ?
H2A N2 H2B 108.2 . . ?
C2 N3 C4 111.3(10) . . y
C2 N3 H3 124.3 . . ?
C4 N3 H3 124.3 . . ?
N3 C2 N1 110.0(12) . . y
N3 C2 H2 125.0 . . ?
N1 C2 H2 125.0 . . ?
N3 C4 C5 105.1(11) . . y
N3 C4 H4 127.4 . . ?
C5 C4 H4 127.4 . . ?
C4 C5 N1 107.0(9) . . y
C4 C5 C6 128.9(10) . . y
N1 C5 C6 124.2(9) . . y
C5 C6 C7 114.8(8) . . y
C5 C6 H6A 108.6 . . ?
C7 C6 H6A 108.6 . . ?
C5 C6 H6B 108.6 . . ?
C7 C6 H6B 108.6 . . ?
H6A C6 H6B 107.5 . . ?
N2 C7 C6 112.0(8) . . y
N2 C7 C8 107.5(7) . . y
C6 C7 C8 109.1(8) . . y
N2 C7 H7 109.4 . . ?
C6 C7 H7 109.4 . . ?
C8 C7 H7 109.4 . . ?
O3 C8 O2 123.6(9) . . y
O3 C8 C7 125.0(9) . . y
O2 C8 C7 111.4(7) . . y

loop_
_geom_bond_atom_site_label_1
_geom_bond_atom_site_label_2
_geom_bond_distance
_geom_bond_site_symmetry_2
_geom_bond_publ_flag
Re O1 1.660(6) . y
Re O2 2.081(6) . y
Re N1 2.099(8) . y
Re N2 2.146(6) . y
Re Cl2 2.334(2) . y
Re Cl1 2.351(3) . y
O2 C8 1.317(10) . y
O3 C8 1.210(11) . y
N1 C2 1.330(12) . y
N1 C5 1.386(12) . y
N2 C7 1.477(11) . y
N2 H2A 0.9000 . ?
N2 H2B 0.9000 . ?
N3 C2 1.279(17) . y
N3 C4 1.347(15) . y
N3 H3 0.8600 . ?
C2 H2 0.9300 . ?
C4 C5 1.381(14) . y
C4 H4 0.9300 . ?
C5 C6 1.503(13) . y
C6 C7 1.521(14) . y
C6 H6A 0.9700 . ?
C6 H6B 0.9700 . ?
C7 C8 1.528(12) . y
C7 H7 0.9800 . ?
O4 H4A 0.819(14) . ?

loop_
_geom_hbond_atom_site_label_D
_geom_hbond_atom_site_label_H
_geom_hbond_distance_DH
_geom_hbond_distance_HA
_geom_hbond_angle_DHA
_geom_hbond_distance_DA
_geom_hbond_atom_site_label_A
_geom_hbond_site_symmetry_A
_geom_hbond_publ_flag
N2 H2A 0.900 2.932 148.29 3.727(7) Cl1 2_555 y
N2 H2B 0.900 2.080 173.34 2.976(7) O4 2_555 y
N3 H3 0.860 1.999 145.29 2.750(13) O2 7_564 y
O4 H4A 0.819(14) 1.94(3) 164(7) 2.738(9) O3 1_545 y

loop_
_geom_torsion_atom_site_label_1
_geom_torsion_atom_site_label_2
_geom_torsion_atom_site_label_3
_geom_torsion_atom_site_label_4
_geom_torsion
_geom_torsion_site_symmetry_1
_geom_torsion_site_symmetry_2
_geom_torsion_site_symmetry_3
_geom_torsion_site_symmetry_4
_geom_torsion_publ_flag
O1 Re O2 C8 2.2(16) . . . . ?
N1 Re O2 C8 -67.0(7) . . . . ?
N2 Re O2 C8 25.0(7) . . . . ?
Cl2 Re O2 C8 -157.8(7) . . . . ?
Cl1 Re O2 C8 115.1(7) . . . . ?
O1 Re N1 C2 83.0(8) . . . . ?
O2 Re N1 C2 -113.1(8) . . . . ?
N2 Re N1 C2 173.8(8) . . . . ?
Cl2 Re N1 C2 -25.8(8) . . . . ?
Cl1 Re N1 C2 -103.8(12) . . . . ?
O1 Re N1 C5 -103.2(8) . . . . ?
O2 Re N1 C5 60.8(7) . . . . ?
N2 Re N1 C5 -12.3(8) . . . . ?
Cl2 Re N1 C5 148.1(7) . . . . ?
Cl1 Re N1 C5 70.1(12) . . . . ?
O1 Re N2 C7 137.7(6) . . . . ?
O2 Re N2 C7 -35.7(6) . . . . ?
N1 Re N2 C7 44.2(6) . . . . ?
Cl2 Re N2 C7 -44.1(10) . . . . ?
Cl1 Re N2 C7 -123.0(6) . . . . ?
C4 N3 C2 N1 -0.1(14) . . . . ?
C5 N1 C2 N3 1.2(12) . . . . ?
Re N1 C2 N3 176.1(7) . . . . ?
C2 N3 C4 C5 -1.0(14) . . . . ?
N3 C4 C5 N1 1.7(12) . . . . ?
N3 C4 C5 C6 179.9(10) . . . . ?
C2 N1 C5 C4 -1.8(11) . . . . ?
Re N1 C5 C4 -176.6(7) . . . . ?
C2 N1 C5 C6 179.9(9) . . . . ?
Re N1 C5 C6 5.1(13) . . . . ?
C4 C5 C6 C7 155.7(11) . . . . ?
N1 C5 C6 C7 -26.4(14) . . . . ?
Re N2 C7 C6 -77.3(7) . . . . ?
Re N2 C7 C8 42.5(8) . . . . ?
C5 C6 C7 N2 67.1(10) . . . . ?
C5 C6 C7 C8 -51.8(11) . . . . ?
Re O2 C8 O3 171.4(8) . . . . ?
Re O2 C8 C7 -7.7(11) . . . . ?
N2 C7 C8 O3 157.3(10) . . . . ?
C6 C7 C8 O3 -81.0(13) . . . . ?
N2 C7 C8 O2 -23.6(11) . . . . ?
C6 C7 C8 O2 98.1(9) . . . . ?
